data_1545663
loop_
_publ_author_name
'Xiao, Zheming'
'Li, Yayue'
'Gao, Shuanhu'

_publ_section_title
;
 Total Synthesis and Structural Determination of the Dimeric
 Tetrahydroxanthone Ascherxanthone A.
;
_journal_issue 7
_journal_name_full 'Organic letters'
_journal_page_first 1834
_journal_page_last 1837
_journal_paper_doi 10.1021/acs.orglett.7b00592
_journal_volume 19
_journal_year 2017
_chemical_formula_sum 'C18 H24 O6'
_chemical_formula_weight 336.37
_chemical_name_systematic
; 
 ? 
;
_space_group_IT_number 2
_symmetry_cell_setting triclinic
_symmetry_space_group_name_Hall '-P 1'
_symmetry_space_group_name_H-M 'P -1'
_atom_sites_solution_hydrogens geom
_atom_sites_solution_primary direct
_atom_sites_solution_secondary difmap
_audit_creation_method SHELXL-97
_cell_angle_alpha 92.455(3)
_cell_angle_beta 97.868(4)
_cell_angle_gamma 111.507(3)
_cell_formula_units_Z 2
_cell_length_a 7.7914(9)
_cell_length_b 8.2550(9)
_cell_length_c 16.9969(19)
_cell_measurement_reflns_used 4361
_cell_measurement_temperature 296(2)
_cell_measurement_theta_max 25.89
_cell_measurement_theta_min 2.43
_cell_volume 1002.4(2)
_computing_structure_refinement 'SHELXL-97 (Sheldrick, 2008)'
_computing_structure_solution 'SHELXS-97 (Sheldrick, 2008)'
_diffrn_ambient_temperature 296(2)
_diffrn_measured_fraction_theta_full 0.996
_diffrn_measured_fraction_theta_max 0.996
_diffrn_measurement_device_type 'Bruker Smart Apex II CCD'
_diffrn_radiation_monochromator graphite
_diffrn_radiation_source 'fine-focus sealed tube'
_diffrn_radiation_type MoK\a
_diffrn_radiation_wavelength 0.71073
_diffrn_reflns_av_R_equivalents 0.0230
_diffrn_reflns_av_sigmaI/netI 0.0234
_diffrn_reflns_limit_h_max 9
_diffrn_reflns_limit_h_min -9
_diffrn_reflns_limit_k_max 9
_diffrn_reflns_limit_k_min -9
_diffrn_reflns_limit_l_max 20
_diffrn_reflns_limit_l_min -20
_diffrn_reflns_number 11780
_diffrn_reflns_theta_full 25.01
_diffrn_reflns_theta_max 25.01
_diffrn_reflns_theta_min 1.22
_exptl_absorpt_coefficient_mu 0.083
_exptl_absorpt_correction_T_max 0.9795
_exptl_absorpt_correction_T_min 0.9612
_exptl_absorpt_correction_type multi-scan
_exptl_absorpt_process_details sadabs
_exptl_crystal_colour colorless
_exptl_crystal_density_diffrn 1.114
_exptl_crystal_density_method 'not measured'
_exptl_crystal_description block
_exptl_crystal_F_000 360
_exptl_crystal_size_max 0.48
_exptl_crystal_size_mid 0.46
_exptl_crystal_size_min 0.25
_platon_squeeze_details
;
;
_refine_diff_density_max 0.237
_refine_diff_density_min -0.154
_refine_diff_density_rms 0.032
_refine_ls_extinction_method none
_refine_ls_goodness_of_fit_ref 1.082
_refine_ls_hydrogen_treatment constr
_refine_ls_matrix_type full
_refine_ls_number_parameters 217
_refine_ls_number_reflns 3528
_refine_ls_number_restraints 0
_refine_ls_restrained_S_all 1.082
_refine_ls_R_factor_all 0.0537
_refine_ls_R_factor_gt 0.0430
_refine_ls_shift/su_max 0.000
_refine_ls_shift/su_mean 0.000
_refine_ls_structure_factor_coef Fsqd
_refine_ls_weighting_details 'calc w=1/[\s^2^(Fo^2^)+(0.0672P)^2^+0.1227P] where P=(Fo^2^+2Fc^2^)/3'
_refine_ls_weighting_scheme calc
_refine_ls_wR_factor_gt 0.1225
_refine_ls_wR_factor_ref 0.1278
_reflns_number_gt 2772
_reflns_number_total 3528
_reflns_threshold_expression >2sigma(I)
_cod_data_source_file ol7b00592_si_004.cif
_cod_data_source_block z
_cod_depositor_comments 'Adding full bibliography for 1545661--1545663.cif.'
_cod_original_cell_volume 1002.37(19)
_cod_original_sg_symbol_H-M P-1
_cod_database_code 1545663

loop_
_symmetry_equiv_pos_as_xyz
'x, y, z'
'-x, -y, -z'

loop_
_atom_site_label
_atom_site_type_symbol
_atom_site_fract_x
_atom_site_fract_y
_atom_site_fract_z
_atom_site_U_iso_or_equiv
_atom_site_adp_type
_atom_site_occupancy
_atom_site_symmetry_multiplicity
_atom_site_calc_flag
_atom_site_refinement_flags
O1 O 0.96888(18) 0.83666(16) 0.07822(7) 0.0596(3) Uani 1 1 d .
O2 O 0.7304(2) 0.97814(18) 0.11846(8) 0.0717(4) Uani 1 1 d .
O3 O 0.64454(15) 0.66397(14) 0.29895(6) 0.0486(3) Uani 1 1 d .
O4 O 0.44382(16) 1.07187(16) 0.34327(7) 0.0587(3) Uani 1 1 d .
O5 O 0.17866(18) 0.5697(2) 0.44585(8) 0.0700(4) Uani 1 1 d .
O6 O 0.47632(15) 0.75584(17) 0.42743(6) 0.0552(3) Uani 1 1 d .
C1 C 0.7635(2) 0.6528(2) 0.24855(8) 0.0412(4) Uani 1 1 d .
C2 C 0.8393(2) 0.5273(2) 0.26283(10) 0.0478(4) Uani 1 1 d .
H2A H 0.8111 0.4604 0.3054 0.057 Uiso 1 1 calc R
C3 C 0.9568(2) 0.5011(2) 0.21415(10) 0.0476(4) Uani 1 1 d .
C4 C 1.0022(2) 0.6051(2) 0.15203(9) 0.0473(4) Uani 1 1 d .
H4A H 1.0831 0.5890 0.1198 0.057 Uiso 1 1 calc R
C5 C 0.9288(2) 0.7320(2) 0.13758(8) 0.0437(4) Uani 1 1 d .
C6 C 0.8031(2) 0.75791(19) 0.18576(8) 0.0416(4) Uani 1 1 d .
C7 C 0.7049(2) 0.8778(2) 0.16980(9) 0.0458(4) Uani 1 1 d .
C8 C 0.5584(2) 0.8668(2) 0.22033(9) 0.0487(4) Uani 1 1 d .
H8A H 0.4405 0.7778 0.1948 0.058 Uiso 1 1 calc R
H8B H 0.5421 0.9778 0.2231 0.058 Uiso 1 1 calc R
C9 C 0.6056(2) 0.8237(2) 0.30472(9) 0.0424(4) Uani 1 1 d .
C10 C 0.4328(2) 0.7734(2) 0.34440(9) 0.0455(4) Uani 1 1 d .
H10A H 0.3462 0.6583 0.3189 0.055 Uiso 1 1 calc R
C11 C 0.3231(2) 0.8948(2) 0.34195(10) 0.0501(4) Uani 1 1 d .
H11A H 0.2264 0.8608 0.2943 0.060 Uiso 1 1 calc R
C12 C 0.2331(3) 0.8593(3) 0.41704(12) 0.0655(5) Uani 1 1 d .
H12A H 0.2634 0.9677 0.4503 0.079 Uiso 1 1 calc R
H12B H 0.0982 0.8033 0.4031 0.079 Uiso 1 1 calc R
C13 C 0.3128(2) 0.7401(3) 0.45993(11) 0.0618(5) Uani 1 1 d .
H13A H 0.3453 0.7774 0.5173 0.074 Uiso 1 1 calc R
C14 C 1.0874(3) 0.8101(3) 0.02622(12) 0.0724(6) Uani 1 1 d .
H14A H 1.1049 0.8933 -0.0126 0.109 Uiso 1 1 calc R
H14B H 1.0307 0.6936 -0.0005 0.109 Uiso 1 1 calc R
H14C H 1.2064 0.8254 0.0568 0.109 Uiso 1 1 calc R
C15 C 1.0363(3) 0.3621(3) 0.22809(13) 0.0664(5) Uani 1 1 d .
H15A H 0.9909 0.3021 0.2727 0.100 Uiso 1 1 calc R
H15B H 1.1703 0.4154 0.2392 0.100 Uiso 1 1 calc R
H15C H 0.9985 0.2800 0.1813 0.100 Uiso 1 1 calc R
C16 C 0.3455(3) 1.1809(3) 0.32025(16) 0.0869(7) Uani 1 1 d .
H16A H 0.4329 1.2985 0.3202 0.130 Uiso 1 1 calc R
H16B H 0.2623 1.1791 0.3573 0.130 Uiso 1 1 calc R
H16C H 0.2745 1.1391 0.2677 0.130 Uiso 1 1 calc R
C17 C 0.2260(4) 0.4463(4) 0.49018(16) 0.0923(8) Uani 1 1 d .
H17A H 0.1285 0.3326 0.4764 0.138 Uiso 1 1 calc R
H17B H 0.2400 0.4798 0.5462 0.138 Uiso 1 1 calc R
H17C H 0.3414 0.4429 0.4780 0.138 Uiso 1 1 calc R
C18 C 0.7766(2) 0.9661(2) 0.35352(10) 0.0520(4) Uani 1 1 d .
H18A H 0.7970 0.9333 0.4065 0.078 Uiso 1 1 calc R
H18B H 0.7566 1.0741 0.3563 0.078 Uiso 1 1 calc R
H18C H 0.8841 0.9808 0.3287 0.078 Uiso 1 1 calc R

loop_
_atom_site_aniso_label
_atom_site_aniso_U_11
_atom_site_aniso_U_22
_atom_site_aniso_U_33
_atom_site_aniso_U_23
_atom_site_aniso_U_13
_atom_site_aniso_U_12
O1 0.0759(8) 0.0679(8) 0.0520(7) 0.0225(6) 0.0347(6) 0.0364(7)
O2 0.1049(11) 0.0772(9) 0.0651(8) 0.0391(7) 0.0455(8) 0.0569(8)
O3 0.0574(7) 0.0528(7) 0.0497(6) 0.0200(5) 0.0268(5) 0.0290(6)
O4 0.0518(7) 0.0620(8) 0.0729(8) 0.0105(6) 0.0162(6) 0.0312(6)
O5 0.0518(7) 0.0944(10) 0.0723(8) 0.0338(7) 0.0268(6) 0.0288(7)
O6 0.0434(6) 0.0879(9) 0.0438(6) 0.0201(6) 0.0160(5) 0.0313(6)
C1 0.0432(8) 0.0427(8) 0.0398(8) 0.0066(6) 0.0120(7) 0.0163(7)
C2 0.0525(9) 0.0475(9) 0.0485(9) 0.0148(7) 0.0154(7) 0.0214(8)
C3 0.0474(9) 0.0448(9) 0.0521(9) 0.0034(7) 0.0090(7) 0.0190(7)
C4 0.0461(9) 0.0503(9) 0.0481(9) 0.0007(7) 0.0155(7) 0.0189(7)
C5 0.0465(9) 0.0456(9) 0.0380(8) 0.0051(6) 0.0127(7) 0.0141(7)
C6 0.0454(8) 0.0427(8) 0.0380(8) 0.0060(6) 0.0110(6) 0.0165(7)
C7 0.0572(10) 0.0463(9) 0.0381(8) 0.0088(7) 0.0135(7) 0.0217(8)
C8 0.0500(9) 0.0584(10) 0.0459(9) 0.0143(7) 0.0126(7) 0.0273(8)
C9 0.0428(8) 0.0493(9) 0.0428(8) 0.0112(7) 0.0133(7) 0.0233(7)
C10 0.0405(8) 0.0586(10) 0.0400(8) 0.0102(7) 0.0105(6) 0.0197(7)
C11 0.0406(9) 0.0634(11) 0.0516(9) 0.0067(8) 0.0108(7) 0.0244(8)
C12 0.0567(11) 0.0851(14) 0.0677(12) 0.0151(10) 0.0267(9) 0.0351(10)
C13 0.0454(10) 0.1001(15) 0.0480(9) 0.0147(9) 0.0200(8) 0.0315(10)
C14 0.0886(14) 0.0856(14) 0.0630(11) 0.0256(10) 0.0453(11) 0.0424(12)
C15 0.0708(12) 0.0582(11) 0.0834(13) 0.0136(9) 0.0220(10) 0.0356(10)
C16 0.0804(15) 0.0798(15) 0.124(2) 0.0236(14) 0.0263(14) 0.0528(13)
C17 0.0888(16) 0.114(2) 0.1024(17) 0.0543(15) 0.0477(14) 0.0550(15)
C18 0.0424(9) 0.0639(11) 0.0520(9) 0.0050(8) 0.0134(7) 0.0208(8)

loop_
_atom_type_symbol
_atom_type_description
_atom_type_scat_dispersion_real
_atom_type_scat_dispersion_imag
_atom_type_scat_source
C C 0.0033 0.0016 'International Tables Vol C Tables 4.2.6.8 and 6.1.1.4'
H H 0.0000 0.0000 'International Tables Vol C Tables 4.2.6.8 and 6.1.1.4'
O O 0.0106 0.0060 'International Tables Vol C Tables 4.2.6.8 and 6.1.1.4'

loop_
_geom_angle_atom_site_label_1
_geom_angle_atom_site_label_2
_geom_angle_atom_site_label_3
_geom_angle
C5 O1 C14 118.20(14)
C1 O3 C9 118.20(11)
C16 O4 C11 112.35(15)
C13 O5 C17 114.53(17)
C13 O6 C10 105.57(12)
O3 C1 C2 115.29(13)
O3 C1 C6 122.67(13)
C2 C1 C6 122.03(14)
C3 C2 C1 120.20(14)
C3 C2 H2A 119.9
C1 C2 H2A 119.9
C2 C3 C4 119.48(14)
C2 C3 C15 120.56(15)
C4 C3 C15 119.96(15)
C5 C4 C3 120.87(14)
C5 C4 H4A 119.6
C3 C4 H4A 119.6
O1 C5 C4 123.19(14)
O1 C5 C6 116.26(13)
C4 C5 C6 120.55(14)
C1 C6 C5 116.82(14)
C1 C6 C7 119.05(13)
C5 C6 C7 123.98(13)
O2 C7 C6 125.14(15)
O2 C7 C8 119.31(14)
C6 C7 C8 115.52(13)
C7 C8 C9 113.43(13)
C7 C8 H8A 108.9
C9 C8 H8A 108.9
C7 C8 H8B 108.9
C9 C8 H8B 108.9
H8A C8 H8B 107.7
O3 C9 C10 104.16(12)
O3 C9 C18 107.84(12)
C10 C9 C18 113.73(13)
O3 C9 C8 107.91(12)
C10 C9 C8 109.37(12)
C18 C9 C8 113.27(14)
O6 C10 C9 111.40(12)
O6 C10 C11 104.69(12)
C9 C10 C11 118.54(13)
O6 C10 H10A 107.2
C9 C10 H10A 107.2
C11 C10 H10A 107.2
O4 C11 C12 112.41(14)
O4 C11 C10 111.06(13)
C12 C11 C10 102.52(14)
O4 C11 H11A 110.2
C12 C11 H11A 110.2
C10 C11 H11A 110.2
C13 C12 C11 105.65(14)
C13 C12 H12A 110.6
C11 C12 H12A 110.6
C13 C12 H12B 110.6
C11 C12 H12B 110.6
H12A C12 H12B 108.7
O5 C13 O6 112.02(16)
O5 C13 C12 108.33(15)
O6 C13 C12 105.79(14)
O5 C13 H13A 110.2
O6 C13 H13A 110.2
C12 C13 H13A 110.2
O1 C14 H14A 109.5
O1 C14 H14B 109.5
H14A C14 H14B 109.5
O1 C14 H14C 109.5
H14A C14 H14C 109.5
H14B C14 H14C 109.5
C3 C15 H15A 109.5
C3 C15 H15B 109.5
H15A C15 H15B 109.5
C3 C15 H15C 109.5
H15A C15 H15C 109.5
H15B C15 H15C 109.5
O4 C16 H16A 109.5
O4 C16 H16B 109.5
H16A C16 H16B 109.5
O4 C16 H16C 109.5
H16A C16 H16C 109.5
H16B C16 H16C 109.5
O5 C17 H17A 109.5
O5 C17 H17B 109.5
H17A C17 H17B 109.5
O5 C17 H17C 109.5
H17A C17 H17C 109.5
H17B C17 H17C 109.5
C9 C18 H18A 109.5
C9 C18 H18B 109.5
H18A C18 H18B 109.5
C9 C18 H18C 109.5
H18A C18 H18C 109.5
H18B C18 H18C 109.5

loop_
_geom_bond_atom_site_label_1
_geom_bond_atom_site_label_2
_geom_bond_distance
O1 C5 1.3512(18)
O1 C14 1.428(2)
O2 C7 1.2146(19)
O3 C1 1.3693(17)
O3 C9 1.4594(18)
O4 C16 1.416(2)
O4 C11 1.416(2)
O5 C13 1.398(2)
O5 C17 1.416(3)
O6 C13 1.4219(19)
O6 C10 1.4320(18)
C1 C2 1.383(2)
C1 C6 1.400(2)
C2 C3 1.381(2)
C2 H2A 0.9300
C3 C4 1.391(2)
C3 C15 1.504(2)
C4 C5 1.381(2)
C4 H4A 0.9300
C5 C6 1.426(2)
C6 C7 1.469(2)
C7 C8 1.499(2)
C8 C9 1.522(2)
C8 H8A 0.9700
C8 H8B 0.9700
C9 C10 1.518(2)
C9 C18 1.520(2)
C10 C11 1.536(2)
C10 H10A 0.9800
C11 C12 1.527(2)
C11 H11A 0.9800
C12 C13 1.508(3)
C12 H12A 0.9700
C12 H12B 0.9700
C13 H13A 0.9800
C14 H14A 0.9600
C14 H14B 0.9600
C14 H14C 0.9600
C15 H15A 0.9600
C15 H15B 0.9600
C15 H15C 0.9600
C16 H16A 0.9600
C16 H16B 0.9600
C16 H16C 0.9600
C17 H17A 0.9600
C17 H17B 0.9600
C17 H17C 0.9600
C18 H18A 0.9600
C18 H18B 0.9600
C18 H18C 0.9600

loop_
_geom_torsion_atom_site_label_1
_geom_torsion_atom_site_label_2
_geom_torsion_atom_site_label_3
_geom_torsion_atom_site_label_4
_geom_torsion
C9 O3 C1 C2 161.13(13)
C9 O3 C1 C6 -20.2(2)
O3 C1 C2 C3 178.08(13)
C6 C1 C2 C3 -0.6(2)
C1 C2 C3 C4 1.7(2)
C1 C2 C3 C15 -178.59(16)
C2 C3 C4 C5 -1.2(2)
C15 C3 C4 C5 179.17(15)
C14 O1 C5 C4 2.4(2)
C14 O1 C5 C6 -177.22(15)
C3 C4 C5 O1 179.81(15)
C3 C4 C5 C6 -0.6(2)
O3 C1 C6 C5 -179.68(13)
C2 C1 C6 C5 -1.1(2)
O3 C1 C6 C7 -3.9(2)
C2 C1 C6 C7 174.70(14)
O1 C5 C6 C1 -178.68(14)
C4 C5 C6 C1 1.7(2)
O1 C5 C6 C7 5.7(2)
C4 C5 C6 C7 -173.90(15)
C1 C6 C7 O2 178.15(16)
C5 C6 C7 O2 -6.4(3)
C1 C6 C7 C8 -4.0(2)
C5 C6 C7 C8 171.46(14)
O2 C7 C8 C9 -148.35(16)
C6 C7 C8 C9 33.7(2)
C1 O3 C9 C10 164.11(12)
C1 O3 C9 C18 -74.75(15)
C1 O3 C9 C8 47.94(17)
C7 C8 C9 O3 -54.01(18)
C7 C8 C9 C10 -166.72(13)
C7 C8 C9 C18 65.29(18)
C13 O6 C10 C9 169.90(14)
C13 O6 C10 C11 40.61(17)
O3 C9 C10 O6 73.14(16)
C18 C9 C10 O6 -43.99(18)
C8 C9 C10 O6 -171.73(13)
O3 C9 C10 C11 -165.31(12)
C18 C9 C10 C11 77.56(17)
C8 C9 C10 C11 -50.18(19)
C16 O4 C11 C12 -81.32(19)
C16 O4 C11 C10 164.47(16)
O6 C10 C11 O4 92.48(15)
C9 C10 C11 O4 -32.42(19)
O6 C10 C11 C12 -27.78(17)
C9 C10 C11 C12 -152.68(15)
O4 C11 C12 C13 -113.32(17)
C10 C11 C12 C13 6.00(19)
C17 O5 C13 O6 70.74(19)
C17 O5 C13 C12 -172.95(16)
C10 O6 C13 O5 81.19(17)
C10 O6 C13 C12 -36.64(19)
C11 C12 C13 O5 -102.38(17)
C11 C12 C13 O6 17.9(2)

loop_
_platon_squeeze_void_nr
_platon_squeeze_void_average_x
_platon_squeeze_void_average_y
_platon_squeeze_void_average_z
_platon_squeeze_void_volume
_platon_squeeze_void_count_electrons
_platon_squeeze_void_content
1 0.499 0.500 0.000 172 49 ' '
